data_9013302
loop_
_publ_author_name
'Merlino, S.'
'Bonaccorsi, E.'
'Grabezhev, A. I.'
'Zadov, A. E.'
'Pertsev, N. N.'
'Chukanov, N. V.'

_publ_section_title
;
 Fukalite: An example of an OD structure with two-dimensional disorder
;
_journal_name_full 'American Mineralogist'
_journal_page_first 323
_journal_page_last 333
_journal_paper_doi 10.2138/am.2009.3049
_journal_volume 94
_journal_year 2009
_chemical_compound_source 'Gumeshevsk skarn, Central Urals, Russia'
_chemical_formula_sum 'C H4 Ca4 O11 Si2'
_chemical_name_mineral Fukalite
_space_group_IT_number 14
_symmetry_space_group_name_Hall '-P 2ybc'
_symmetry_space_group_name_H-M 'P 1 21/c 1'
_cell_angle_alpha 90
_cell_angle_beta 109.15
_cell_angle_gamma 90
_cell_formula_units_Z 8
_cell_length_a 7.573
_cell_length_b 23.364
_cell_length_c 11.544
_cell_volume 1929.516
_database_code_amcsd 0004836
_exptl_crystal_density_diffrn 2.813
_cod_original_formula_sum 'Ca4 Si2 C O11 H4'
_cod_database_code 9013302

loop_
_space_group_symop_operation_xyz
x,y,z
x,1/2-y,1/2+z
-x,1/2+y,1/2-z
-x,-y,-z

loop_
_atom_site_aniso_label
_atom_site_aniso_U_11
_atom_site_aniso_U_22
_atom_site_aniso_U_33
_atom_site_aniso_U_12
_atom_site_aniso_U_13
_atom_site_aniso_U_23
Ca1 0.00900 0.01400 0.01200 0.00000 0.00200 0.00000
Ca1A 0.00800 0.01400 0.01100 0.00000 0.00200 0.00000
Ca4 0.00900 0.01500 0.01100 0.00000 0.00200 0.00000
Ca4A 0.01000 0.01500 0.01300 0.00000 0.00300 0.00100
Ca2 0.01200 0.01600 0.01300 0.00100 0.00000 -0.00100
Ca2A 0.01100 0.01500 0.01300 0.00000 0.00100 0.00000
Ca3 0.01100 0.01400 0.01300 0.00000 0.00000 -0.00100
Ca3A 0.01300 0.01600 0.01200 0.00000 0.00100 -0.00100
Si1 0.01400 0.01500 0.01300 0.00000 0.00200 0.00000
Si1A 0.01400 0.01400 0.01300 0.00100 0.00200 0.00000
Si2 0.01600 0.01600 0.01200 0.00100 0.00200 0.00000
Si2A 0.01600 0.01600 0.01200 0.00000 0.00200 0.00000

loop_
_atom_site_label
_atom_site_fract_x
_atom_site_fract_y
_atom_site_fract_z
_atom_site_U_iso_or_equiv
_atom_site_type_symbol
_atom_site_attached_hydrogens
Ca1 0.43390 0.04360 0.12470 0.01200 Ca 0
Ca1A 0.93910 0.04370 0.12370 0.01200 Ca 0
Ca4 0.31110 -0.04520 0.37340 0.01200 Ca 0
Ca4A 0.81120 -0.04570 0.37370 0.01300 Ca 0
Ca2 0.27680 -0.30940 0.30370 0.01500 Ca 0
Ca2A 0.77760 -0.30910 0.30740 0.01400 Ca 0
Ca3 0.59570 -0.19320 0.43980 0.01400 Ca 0
Ca3A 0.09630 -0.19290 0.44350 0.01400 Ca 0
Si1 0.47430 -0.08600 0.12370 0.01400 Si 0
Si1A 0.89980 -0.08630 0.12570 0.01400 Si 0
Si2 0.39460 -0.21790 0.12180 0.01500 Si 0
Si2A 0.97980 -0.21820 0.12740 0.01500 Si 0
C1 0.31170 0.08160 0.37640 0.01000 C 0
C1A 0.81490 0.07960 0.37610 0.01100 C 0
O1 0.11920 0.05060 -0.00490 0.01400 O 0
O1A 0.62670 0.04890 -0.00370 0.01300 O 0
O2 0.49150 -0.04800 0.24290 0.01300 O 0
O2A 0.00140 -0.04730 0.24360 0.01300 O 0
O3 0.36570 0.05150 0.47740 0.01600 O 0
O3A 0.86320 0.04960 0.47730 0.01600 O 0
O4 0.26160 0.05380 0.27400 0.01700 O 0
O4A 0.76080 0.05180 0.27350 0.01600 O 0
O5 0.31640 0.13530 0.37920 0.02000 O 0
O5A 0.81430 0.13320 0.37860 0.02100 O 0
O6 0.53350 -0.24210 0.24570 0.01900 O 0
O6A -0.02460 -0.24320 0.25420 0.01900 O 0
O7 0.39670 -0.24130 -0.00670 0.01900 O 0
O7A 0.84110 -0.24090 0.00170 0.01900 O 0
O8 0.18650 -0.24140 0.12460 0.01900 O 0
O8A 0.68800 -0.10110 0.12750 0.02100 O 0
O9 0.38080 -0.14790 0.12360 0.02000 O 0
O9A 0.99520 -0.14820 0.13110 0.02000 O 0
O-H1 0.30910 -0.14430 0.37360 0.01300 O 1
O-H1A 0.81740 -0.14370 0.37840 0.01300 O 1
O-H2 0.44340 0.14230 0.12980 0.01300 O 1
O-H2A 0.93470 0.14340 0.12420 0.01400 O 1
H1 0.27630 -0.15030 0.29970 0.05000 H 0
H1A 0.77350 -0.15090 0.29730 0.05000 H 0
H2 0.39700 0.15090 0.05160 0.05000 H 0
H2A 0.89840 0.14790 0.04500 0.05000 H 0

loop_
_cod_changelog_entry_id
_cod_changelog_entry_author
_cod_changelog_entry_date
_cod_changelog_entry_text
1
;cod-tools version 3.8.0
Id: cif_guess_AMCSD_atom_types 9574 2023-05-10 09:00:05Z saulius
;
2023-05-10T18:54:22+03:00
;Derived atom types and hydrogen counts
from atom names that follow the AMCSD naming convention
(Wat == water, O-H == hydroxyl).
;

loop_
_cod_related_entry_id
_cod_related_entry_database
_cod_related_entry_code
1 AMCSD 0004836
